data_4101040
_journal_name_full 'Journal of the American Chemical Society'
_journal_paper_doi 10.1021/ja056474l
_journal_year 2006
_chemical_formula_sum 'C25 H25 N O3'
_chemical_formula_weight 387.46
_space_group_IT_number 1
_symmetry_cell_setting triclinic
_symmetry_space_group_name_Hall 'P 1'
_symmetry_space_group_name_H-M 'P 1'
_cell_angle_alpha 92.264(2)
_cell_angle_beta 92.001(2)
_cell_angle_gamma 90.067(4)
_cell_formula_units_Z 2
_cell_length_a 5.9391(3)
_cell_length_b 8.0487(4)
_cell_length_c 22.2075(16)
_cell_measurement_temperature 153(2)
_cell_volume 1060.08(11)
_diffrn_ambient_temperature 153(2)
_exptl_crystal_density_diffrn 1.214
_cod_depositor_comments
;
The following automatic conversions were performed:
'_symmetry_cell_setting' value 'Triclinic' changed to 'triclinic'
according to '/home/saulius/struct/CIF-dictionaries/cif_core.dic'
dictionary named 'cif_core.dic' version 2.4.1 from 2010-06-29.

Automatic conversion script
Id: cif_fix_enum 1527 2010-12-29 10:47:43Z saulius 
;
_cod_database_code 4101040

loop_
_symmetry_equiv_pos_as_xyz
'x, y, z'

loop_
_atom_site_label
_atom_site_type_symbol
_atom_site_fract_x
_atom_site_fract_y
_atom_site_fract_z
_atom_site_U_iso_or_equiv
_atom_site_adp_type
_atom_site_occupancy
_atom_site_symmetry_multiplicity
_atom_site_calc_flag
_atom_site_refinement_flags
_atom_site_disorder_assembly
_atom_site_disorder_group
C1 C 0.1144(9) 0.5723(7) 0.2244(3) 0.0308(16) Uani 1 1 d . . .
C2 C 0.0319(9) 0.5444(7) 0.2803(3) 0.0276(16) Uani 1 1 d . . .
H2 H -0.1040 0.4830 0.2827 0.033 Uiso 1 1 calc R . .
C3 C 0.1421(10) 0.6039(7) 0.3340(3) 0.0322(17) Uani 1 1 d . . .
C4 C 0.0602(11) 0.5714(8) 0.3919(3) 0.0393(18) Uani 1 1 d . . .
H4 H -0.0750 0.5097 0.3952 0.047 Uiso 1 1 calc R . .
C5 C 0.1767(12) 0.6293(8) 0.4431(3) 0.048(2) Uani 1 1 d . . .
H5 H 0.1220 0.6081 0.4818 0.057 Uiso 1 1 calc R . .
C6 C 0.3802(12) 0.7215(8) 0.4380(4) 0.0453(19) Uani 1 1 d . . .
H6 H 0.4612 0.7605 0.4734 0.054 Uiso 1 1 calc R . .
C7 C 0.4578(11) 0.7535(8) 0.3838(3) 0.0417(18) Uani 1 1 d . . .
H7 H 0.5939 0.8148 0.3816 0.050 Uiso 1 1 calc R . .
C8 C 0.3455(10) 0.6999(8) 0.3306(3) 0.0371(17) Uani 1 1 d . . .
C9 C 0.4230(10) 0.7296(8) 0.2725(3) 0.0388(17) Uani 1 1 d . . .
H9 H 0.5576 0.7920 0.2691 0.047 Uiso 1 1 calc R . .
C10 C 0.3118(10) 0.6721(7) 0.2216(3) 0.0351(17) Uani 1 1 d . . .
H10 H 0.3662 0.6987 0.1834 0.042 Uiso 1 1 calc R . .
C11 C 0.0050(9) 0.4982(7) 0.1671(3) 0.0331(16) Uani 1 1 d . . .
H11 H -0.1159 0.4198 0.1783 0.040 Uiso 1 1 calc R . .
C12 C -0.1015(10) 0.6283(8) 0.1265(3) 0.0445(19) Uani 1 1 d . . .
H12A H 0.0150 0.7054 0.1146 0.067 Uiso 1 1 calc R . .
H12B H -0.2168 0.6901 0.1486 0.067 Uiso 1 1 calc R . .
H12C H -0.1711 0.5726 0.0905 0.067 Uiso 1 1 calc R . .
N13 N 0.1784(8) 0.4020(6) 0.1353(2) 0.0351(14) Uani 1 1 d . . .
H13 H 0.3151 0.4446 0.1372 0.042 Uiso 1 1 calc R . .
C14 C 0.1537(10) 0.2594(8) 0.1042(3) 0.0329(17) Uani 1 1 d . . .
O15 O -0.0312(7) 0.1854(5) 0.0937(2) 0.0446(13) Uani 1 1 d . . .
C16 C 0.3686(9) 0.1849(7) 0.0808(3) 0.0298(16) Uani 1 1 d . . .
O17 O 0.5477(6) 0.2897(5) 0.1012(2) 0.0390(12) Uani 1 1 d . . .
H17 H 0.6816 0.2572 0.0988 0.047 Uiso 1 1 d R . .
C18 C 0.3985(10) 0.0106(7) 0.1041(3) 0.0429(19) Uani 1 1 d . . .
H18A H 0.5380 -0.0377 0.0889 0.064 Uiso 1 1 calc R . .
H18B H 0.2702 -0.0590 0.0900 0.064 Uiso 1 1 calc R . .
H18C H 0.4066 0.0163 0.1482 0.064 Uiso 1 1 calc R . .
C19 C 0.3534(10) 0.1802(7) 0.0094(3) 0.0337(17) Uani 1 1 d . . .
O20 O 0.4592(7) 0.0398(5) -0.0183(2) 0.0422(12) Uani 1 1 d . . .
C21 C 0.3918(11) 0.3419(8) -0.0173(3) 0.0396(18) Uani 1 1 d . . .
C22 C 0.2254(10) 0.4644(8) -0.0178(3) 0.0349(17) Uani 1 1 d . . .
H22 H 0.0846 0.4411 -0.0009 0.042 Uiso 1 1 calc R . .
C23 C 0.2566(12) 0.6159(9) -0.0414(3) 0.051(2) Uani 1 1 d . . .
H23 H 0.1432 0.6988 -0.0388 0.062 Uiso 1 1 calc R . .
C24 C 0.4618(13) 0.6479(9) -0.0702(4) 0.056(2) Uani 1 1 d . . .
H24 H 0.4848 0.7509 -0.0885 0.067 Uiso 1 1 calc R . .
C25 C 0.6236(12) 0.5300(10) -0.0710(4) 0.055(2) Uani 1 1 d . . .
H25 H 0.7619 0.5520 -0.0894 0.066 Uiso 1 1 calc R . .
C26 C 0.5917(11) 0.3758(9) -0.0453(3) 0.0472(19) Uani 1 1 d . . .
H26 H 0.7069 0.2942 -0.0470 0.057 Uiso 1 1 calc R . .
C27 C 0.2140(11) 0.0525(8) -0.0239(3) 0.0433(19) Uani 1 1 d . . .
H27 H 0.1279 -0.0234 0.0016 0.052 Uiso 1 1 calc R . .
C28 C 0.1202(12) 0.0751(8) -0.0833(3) 0.0479(19) Uani 1 1 d . . .
H28 H 0.2007 0.1406 -0.1100 0.057 Uiso 1 1 calc R . .
C29 C -0.0767(12) 0.0074(9) -0.1025(4) 0.059(2) Uani 1 1 d . . .
H29A H -0.1596 -0.0585 -0.0764 0.070 Uiso 1 1 calc R . .
H29B H -0.1335 0.0252 -0.1422 0.070 Uiso 1 1 calc R . .
C1A C 0.8876(9) 1.0967(7) 0.4659(3) 0.0340(17) Uani 1 1 d . . .
C2A C 0.9641(9) 1.0558(7) 0.4114(3) 0.0312(16) Uani 1 1 d . . .
H2A H 1.0965 0.9900 0.4091 0.037 Uiso 1 1 calc R . .
C3A C 0.8575(10) 1.1054(7) 0.3568(3) 0.0309(16) Uani 1 1 d . . .
C4A C 0.9354(11) 1.0634(8) 0.2994(3) 0.0393(18) Uani 1 1 d . . .
H4A H 1.0718 1.0029 0.2958 0.047 Uiso 1 1 calc R . .
C5A C 0.8192(11) 1.1077(8) 0.2486(3) 0.0406(18) Uani 1 1 d . . .
H5A H 0.8737 1.0760 0.2101 0.049 Uiso 1 1 calc R . .
C6A C 0.6192(11) 1.2001(8) 0.2527(3) 0.0425(19) Uani 1 1 d . . .
H6A H 0.5396 1.2313 0.2171 0.051 Uiso 1 1 calc R . .
C7A C 0.5398(11) 1.2445(8) 0.3076(4) 0.0435(19) Uani 1 1 d . . .
H7A H 0.4043 1.3068 0.3099 0.052 Uiso 1 1 calc R . .
C8A C 0.6536(10) 1.2005(7) 0.3612(3) 0.0338(16) Uani 1 1 d . . .
C9A C 0.5761(10) 1.2455(8) 0.4197(3) 0.0401(18) Uani 1 1 d . . .
H9A H 0.4441 1.3111 0.4234 0.048 Uiso 1 1 calc R . .
C10A C 0.6875(10) 1.1963(7) 0.4700(3) 0.0381(17) Uani 1 1 d . . .
H10A H 0.6330 1.2278 0.5085 0.046 Uiso 1 1 calc R . .
C11A C 0.9976(10) 1.0349(8) 0.5242(3) 0.0362(17) Uani 1 1 d . . .
H11A H 1.1187 0.9542 0.5132 0.043 Uiso 1 1 calc R . .
C12A C 1.1024(10) 1.1726(8) 0.5638(3) 0.0427(18) Uani 1 1 d . . .
H12D H 0.9854 1.2513 0.5762 0.064 Uiso 1 1 calc R . .
H12E H 1.2157 1.2306 0.5413 0.064 Uiso 1 1 calc R . .
H12F H 1.1744 1.1255 0.5996 0.064 Uiso 1 1 calc R . .
N13A N 0.8222(8) 0.9444(6) 0.5562(2) 0.0356(13) Uani 1 1 d . . .
H13A H 0.6858 0.9869 0.5551 0.043 Uiso 1 1 calc R . .
C14A C 0.8499(10) 0.8066(8) 0.5862(3) 0.0315(16) Uani 1 1 d . . .
O15A O 1.0319(7) 0.7340(5) 0.5953(2) 0.0431(12) Uani 1 1 d . . .
C16A C 0.6360(9) 0.7372(7) 0.6116(3) 0.0313(16) Uani 1 1 d . . .
O17A O 0.4571(6) 0.8420(5) 0.5932(2) 0.0380(12) Uani 1 1 d . . .
H17A H 0.3232 0.8087 0.5940 0.057 Uiso 1 1 d R . .
C18A C 0.5977(10) 0.5604(8) 0.5874(3) 0.0440(19) Uani 1 1 d . . .
H18D H 0.4474 0.5231 0.5979 0.066 Uiso 1 1 calc R . .
H18E H 0.7118 0.4875 0.6052 0.066 Uiso 1 1 calc R . .
H18F H 0.6091 0.5563 0.5434 0.066 Uiso 1 1 calc R . .
C19A C 0.6573(9) 0.7454(7) 0.6817(3) 0.0325(17) Uani 1 1 d . . .
O20A O 0.5491(7) 0.6110(5) 0.7091(2) 0.0414(12) Uani 1 1 d . . .
C21A C 0.6298(11) 0.9115(8) 0.7103(3) 0.0393(18) Uani 1 1 d . . .
C22A C 0.4320(11) 0.9561(8) 0.7397(3) 0.0446(19) Uani 1 1 d . . .
H22A H 0.3142 0.8773 0.7427 0.054 Uiso 1 1 calc R . .
C23A C 0.4097(12) 1.1165(10) 0.7645(4) 0.054(2) Uani 1 1 d . . .
H23A H 0.2711 1.1485 0.7816 0.065 Uiso 1 1 calc R . .
C24A C 0.5813(12) 1.2284(9) 0.7649(3) 0.047(2) Uani 1 1 d . . .
H24A H 0.5656 1.3351 0.7841 0.057 Uiso 1 1 calc R . .
C25A C 0.7787(12) 1.1853(8) 0.7372(3) 0.047(2) Uani 1 1 d . . .
H25A H 0.8975 1.2641 0.7360 0.056 Uiso 1 1 calc R . .
C26A C 0.8035(11) 1.0281(8) 0.7112(3) 0.0392(18) Uani 1 1 d . . .
H26A H 0.9421 0.9988 0.6936 0.047 Uiso 1 1 calc R . .
C27A C 0.7931(10) 0.6173(8) 0.7130(3) 0.0370(17) Uani 1 1 d . . .
H27A H 0.8721 0.5353 0.6861 0.044 Uiso 1 1 calc R . .
C28A C 0.8982(11) 0.6484(8) 0.7733(3) 0.0431(18) Uani 1 1 d . . .
H28A H 0.8222 0.7159 0.8021 0.052 Uiso 1 1 calc R . .
C29A C 1.0976(12) 0.5840(9) 0.7882(3) 0.052(2) Uani 1 1 d . . .
H29C H 1.1750 0.5164 0.7597 0.062 Uiso 1 1 calc R . .
H29D H 1.1626 0.6056 0.8275 0.062 Uiso 1 1 calc R . .

loop_
_atom_site_aniso_label
_atom_site_aniso_U_11
_atom_site_aniso_U_22
_atom_site_aniso_U_33
_atom_site_aniso_U_23
_atom_site_aniso_U_13
_atom_site_aniso_U_12
C1 0.027(4) 0.030(4) 0.035(5) -0.008(3) 0.004(3) -0.004(3)
C2 0.027(3) 0.023(4) 0.032(4) -0.006(3) -0.003(3) -0.009(3)
C3 0.032(4) 0.025(4) 0.039(5) 0.000(3) -0.002(3) 0.006(3)
C4 0.043(4) 0.043(5) 0.033(5) 0.002(4) 0.007(4) 0.002(3)
C5 0.057(5) 0.041(5) 0.044(5) -0.001(4) 0.002(4) 0.010(4)
C6 0.051(5) 0.046(5) 0.037(5) -0.006(4) -0.010(4) 0.009(4)
C7 0.045(4) 0.029(4) 0.050(6) -0.004(4) -0.005(4) -0.001(3)
C8 0.034(4) 0.030(4) 0.046(5) -0.006(4) -0.004(4) -0.001(3)
C9 0.033(4) 0.043(4) 0.040(5) -0.003(4) 0.003(4) -0.007(3)
C10 0.038(4) 0.036(4) 0.032(5) 0.002(3) 0.013(3) -0.003(3)
C11 0.028(3) 0.040(4) 0.031(4) -0.002(3) -0.001(3) -0.002(3)
C12 0.037(4) 0.044(5) 0.051(5) -0.001(4) -0.006(3) -0.002(3)
N13 0.032(3) 0.036(4) 0.036(3) -0.014(3) 0.005(2) -0.010(3)
C14 0.029(4) 0.042(5) 0.029(4) 0.011(4) 0.000(3) -0.010(3)
O15 0.026(2) 0.048(3) 0.058(3) -0.013(3) 0.002(2) -0.012(2)
C16 0.024(4) 0.020(4) 0.046(5) 0.007(3) 0.000(3) 0.003(3)
O17 0.022(2) 0.040(3) 0.054(3) -0.002(2) -0.003(2) -0.005(2)
C18 0.040(4) 0.034(4) 0.056(5) 0.014(4) 0.000(3) 0.001(3)
C19 0.029(3) 0.027(4) 0.046(5) -0.003(4) 0.004(3) 0.007(3)
O20 0.044(3) 0.033(3) 0.050(3) -0.008(2) 0.009(2) -0.002(2)
C21 0.042(4) 0.045(5) 0.032(4) 0.009(4) -0.005(3) -0.021(4)
C22 0.033(4) 0.037(4) 0.036(5) 0.007(3) 0.004(3) 0.007(3)
C23 0.057(5) 0.038(5) 0.059(6) 0.014(4) -0.006(4) -0.003(4)
C24 0.072(6) 0.038(5) 0.058(6) 0.010(4) -0.009(5) -0.008(4)
C25 0.049(5) 0.056(6) 0.060(6) 0.021(4) 0.001(4) -0.020(4)
C26 0.041(4) 0.038(5) 0.064(6) 0.010(4) 0.011(4) -0.004(3)
C27 0.043(4) 0.037(5) 0.050(5) -0.005(4) 0.005(4) -0.004(3)
C28 0.062(5) 0.041(5) 0.040(5) -0.001(4) 0.006(4) -0.004(4)
C29 0.063(5) 0.060(5) 0.051(6) -0.009(4) -0.012(4) 0.006(4)
C1A 0.028(4) 0.035(4) 0.039(5) 0.005(3) 0.000(3) -0.004(3)
C2A 0.028(4) 0.030(4) 0.036(5) 0.006(3) 0.004(3) 0.000(3)
C3A 0.034(4) 0.023(4) 0.036(5) 0.008(3) -0.001(3) -0.006(3)
C4A 0.039(4) 0.034(4) 0.045(5) 0.007(4) 0.000(4) -0.008(3)
C5A 0.049(4) 0.037(4) 0.037(5) 0.008(4) 0.007(4) -0.013(4)
C6A 0.055(5) 0.036(4) 0.037(5) 0.019(4) -0.011(4) -0.011(4)
C7A 0.041(4) 0.035(4) 0.055(6) 0.011(4) -0.005(4) -0.012(3)
C8A 0.034(4) 0.037(4) 0.032(5) 0.011(3) 0.002(3) -0.004(3)
C9A 0.034(4) 0.041(4) 0.046(5) 0.012(4) 0.003(4) 0.006(3)
C10A 0.035(4) 0.033(4) 0.047(5) 0.001(4) 0.007(3) -0.002(3)
C11A 0.030(4) 0.041(4) 0.039(4) 0.006(4) 0.007(3) -0.005(3)
C12A 0.043(4) 0.044(4) 0.043(5) 0.006(4) 0.006(3) -0.008(3)
N13A 0.029(3) 0.039(3) 0.039(3) 0.014(3) 0.005(3) 0.006(2)
C14A 0.023(4) 0.036(4) 0.036(4) 0.003(4) -0.005(3) -0.001(3)
O15A 0.034(3) 0.043(3) 0.053(3) 0.015(2) 0.005(2) 0.004(2)
C16A 0.025(4) 0.033(4) 0.036(4) 0.009(3) -0.002(3) -0.006(3)
O17A 0.024(2) 0.035(3) 0.056(3) 0.012(2) -0.005(2) 0.002(2)
C18A 0.045(4) 0.033(4) 0.053(5) -0.011(4) 0.004(4) -0.012(3)
C19A 0.026(3) 0.026(4) 0.046(5) 0.013(4) -0.002(3) -0.008(3)
O20A 0.038(3) 0.044(3) 0.043(3) 0.010(2) 0.003(2) -0.006(2)
C21A 0.051(4) 0.037(5) 0.031(4) 0.005(3) 0.008(4) 0.002(4)
C22A 0.042(4) 0.033(5) 0.060(5) 0.000(4) 0.015(4) 0.009(3)
C23A 0.053(5) 0.053(5) 0.057(6) 0.003(4) 0.019(4) 0.006(4)
C24A 0.063(5) 0.039(5) 0.039(5) 0.000(4) 0.001(4) 0.014(4)
C25A 0.057(5) 0.032(5) 0.051(5) 0.001(4) -0.002(4) -0.008(4)
C26A 0.041(4) 0.033(5) 0.043(5) -0.003(4) -0.006(3) 0.000(3)
C27A 0.033(4) 0.035(4) 0.044(5) 0.013(3) 0.006(3) 0.000(3)
C28A 0.049(5) 0.041(5) 0.041(5) 0.009(4) 0.009(4) -0.002(4)
C29A 0.048(5) 0.069(5) 0.038(5) 0.007(4) -0.010(4) -0.013(4)

loop_
_geom_bond_atom_site_label_1
_geom_bond_atom_site_label_2
_geom_bond_distance
_geom_bond_site_symmetry_2
_geom_bond_publ_flag
C1 C2 1.377(8) . ?
C1 C10 1.425(8) . ?
C1 C11 1.509(8) . ?
C2 C3 1.407(8) . ?
C2 H2 0.9500 . ?
C3 C4 1.424(9) . ?
C3 C8 1.439(8) . ?
C4 C5 1.375(9) . ?
C4 H4 0.9500 . ?
C5 C6 1.427(9) . ?
C5 H5 0.9500 . ?
C6 C7 1.339(9) . ?
C6 H6 0.9500 . ?
C7 C8 1.389(9) . ?
C7 H7 0.9500 . ?
C8 C9 1.414(9) . ?
C9 C10 1.355(9) . ?
C9 H9 0.9500 . ?
C10 H10 0.9500 . ?
C11 N13 1.473(7) . ?
C11 C12 1.532(8) . ?
C11 H11 1.0000 . ?
C12 H12A 0.9800 . ?
C12 H12B 0.9800 . ?
C12 H12C 0.9800 . ?
N13 C14 1.321(7) . ?
N13 H13 0.8800 . ?
C14 O15 1.259(7) . ?
C14 C16 1.511(8) . ?
C16 O17 1.408(6) . ?
C16 C18 1.522(8) . ?
C16 C19 1.584(9) . ?
O17 H17 0.8400 . ?
C18 H18A 0.9800 . ?
C18 H18B 0.9800 . ?
C18 H18C 0.9800 . ?
C19 O20 1.423(7) . ?
C19 C21 1.473(9) . ?
C19 C27 1.478(9) . ?
O20 C27 1.461(7) . ?
C21 C26 1.390(9) . ?
C21 C22 1.397(8) . ?
C22 C23 1.361(8) . ?
C22 H22 0.9500 . ?
C23 C24 1.423(10) . ?
C23 H23 0.9500 . ?
C24 C25 1.352(9) . ?
C24 H24 0.9500 . ?
C25 C26 1.402(9) . ?
C25 H25 0.9500 . ?
C26 H26 0.9500 . ?
C27 C28 1.432(9) . ?
C27 H27 1.0000 . ?
C28 C29 1.339(9) . ?
C28 H28 0.9500 . ?
C29 H29A 0.9500 . ?
C29 H29B 0.9500 . ?
C1A C2A 1.337(8) . ?
C1A C10A 1.437(8) . ?
C1A C11A 1.531(8) . ?
C2A C3A 1.419(8) . ?
C2A H2A 0.9500 . ?
C3A C4A 1.402(9) . ?
C3A C8A 1.437(8) . ?
C4A C5A 1.362(9) . ?
C4A H4A 0.9500 . ?
C5A C6A 1.406(9) . ?
C5A H5A 0.9500 . ?
C6A C7A 1.358(9) . ?
C6A H6A 0.9500 . ?
C7A C8A 1.405(9) . ?
C7A H7A 0.9500 . ?
C8A C9A 1.428(9) . ?
C9A C10A 1.351(9) . ?
C9A H9A 0.9500 . ?
C10A H10A 0.9500 . ?
C11A N13A 1.487(7) . ?
C11A C12A 1.507(9) . ?
C11A H11A 1.0000 . ?
C12A H12D 0.9800 . ?
C12A H12E 0.9800 . ?
C12A H12F 0.9800 . ?
N13A C14A 1.323(7) . ?
N13A H13A 0.8800 . ?
C14A O15A 1.243(6) . ?
C14A C16A 1.522(8) . ?
C16A O17A 1.417(6) . ?
C16A C18A 1.515(8) . ?
C16A C19A 1.555(9) . ?
O17A H17A 0.8400 . ?
C18A H18D 0.9800 . ?
C18A H18E 0.9800 . ?
C18A H18F 0.9800 . ?
C19A O20A 1.425(7) . ?
C19A C21A 1.470(9) . ?
C19A C27A 1.488(8) . ?
O20A C27A 1.450(7) . ?
C21A C26A 1.394(9) . ?
C21A C22A 1.404(9) . ?
C22A C23A 1.392(9) . ?
C22A H22A 0.9500 . ?
C23A C24A 1.358(10) . ?
C23A H23A 0.9500 . ?
C24A C25A 1.381(9) . ?
C24A H24A 0.9500 . ?
C25A C26A 1.380(9) . ?
C25A H25A 0.9500 . ?
C26A H26A 0.9500 . ?
C27A C28A 1.470(9) . ?
C27A H27A 1.0000 . ?
C28A C29A 1.330(8) . ?
C28A H28A 0.9500 . ?
C29A H29C 0.9500 . ?
C29A H29D 0.9500 . ?

loop_
_cod_related_entry_id
_cod_related_entry_database
_cod_related_entry_code
1 ChemSpider 30659967
